data_2101337
loop_
_publ_author_name
'Bailey, R. D.'
'Pennington, W. T.'

_publ_section_title
;
 Tetramethylpyrazinium polyiodides
;
_journal_issue 5
_journal_name_full 'Acta Crystallographica Section B'
_journal_page_first 810
_journal_page_last 815
_journal_paper_doi 10.1107/S0108768194011778
_journal_volume 51
_journal_year 1995
_chemical_formula_sum 'C30 H40 I6 N4 O4'
_chemical_formula_weight 1282.06
_space_group_IT_number 14
_symmetry_cell_setting monoclinic
_symmetry_space_group_name_Hall '-P 2yn'
_symmetry_space_group_name_H-M 'P 1 21/n 1'
_atom_type_scat_source 'IntTabIV Table 2.2B'
_cell_angle_alpha 90
_cell_angle_beta 100.60(2)
_cell_angle_gamma 90
_cell_formula_units_Z 1
_cell_length_a 7.679(2)
_cell_length_b 12.520(4)
_cell_length_c 10.774(3)
_cell_measurement_reflns_used 35
_cell_measurement_temperature 294.0(10)
_cell_measurement_theta_max 29.4
_cell_measurement_theta_min 14.7
_cell_volume 1018.1(5)
_diffrn_measurement_device 'Nicolet R3m/V'
_diffrn_measurement_method \w/2\q
_diffrn_radiation_type MoK\a
_diffrn_radiation_wavelength 0.71073
_diffrn_reflns_av_R_equivalents 0.057
_diffrn_reflns_limit_h_max 10
_diffrn_reflns_limit_h_min -10
_diffrn_reflns_limit_k_max 15
_diffrn_reflns_limit_k_min 0
_diffrn_reflns_limit_l_max 0
_diffrn_reflns_limit_l_min -13
_diffrn_reflns_number 1995
_diffrn_reflns_theta_max 50.0
_diffrn_standards_decay_% .0
_diffrn_standards_interval_count 97
_diffrn_standards_number 3
_exptl_absorpt_coefficient_mu 4.60
_exptl_absorpt_correction_T_max 1.00
_exptl_absorpt_correction_T_min 0.79
_exptl_absorpt_correction_type empirical
_exptl_crystal_colour 'light brown'
_exptl_crystal_density_diffrn 2.09
_exptl_crystal_description parallelepiped
_exptl_crystal_size_max 0.49
_exptl_crystal_size_mid 0.36
_exptl_crystal_size_min 0.30
_refine_diff_density_max 2.46
_refine_diff_density_min -1.55
_refine_ls_goodness_of_fit_obs 2.69
_refine_ls_number_parameters 107
_refine_ls_number_reflns 1267
_refine_ls_R_factor_obs 0.0859
_refine_ls_shift/esd_max 0.105
_refine_ls_structure_factor_coef F
_refine_ls_weighting_details 'w = 1/[\s^2^(F)+0.0005(F^2^)]'
_refine_ls_weighting_scheme calc
_refine_ls_wR_factor_obs 0.0979
_reflns_number_observed 1267
_reflns_number_total 1801
_reflns_observed_criterion I>3\s(I)
_cod_data_source_file bk1013.cif
_cod_data_source_block bk1013b
_cod_depositor_comments
;
The following automatic conversions were performed:

'_refine_ls_weighting_scheme' value '1/[\s^2^(F)+0.0005(F^2^)]' was
changed to 'calc'. New tag '_refine_ls_weighting_details' was
created. The value of the new tag was set to 'w =
1/[\s^2^(F)+0.0005(F^2^)]'.

Automatic conversion script
Id: cif_fix_values 3143 2015-03-26 13:38:13Z robertas 
;
_cod_original_cell_volume 1019.9(6)
_cod_database_code 2101337

loop_
_symmetry_equiv_pos_as_xyz
x,y,z
-x,-y,-z
1/2+x,1/2-y,1/2+z
-1/2-x,-1/2+y,-1/2-z

loop_
_atom_site_label
_atom_site_fract_x
_atom_site_fract_y
_atom_site_fract_z
_atom_site_U_iso_or_equiv
I(1) .0 .0 .0 .0600(10)
I(2) .0855(2) .22620(10) .00390(10) .0840(10)
O(1) .3556(17) .0176(10) -.3996(10) .074(5)
N(1) .4647(14) .0039(10) -.1268(10) .037(4)
C(1) .4460(16) -.0906(13) -.0680(11) .039(5)
C(2) .5147(16) .0916(11) -.0640(12) .034(4)
C(3) .389(2) -.1818(14) -.1442(14) .065(6)
C(4) .534(2) .1882(14) -.1371(14) .062(6)
C(5) .178(3) .0109(13) -.4482(13) .060(6)
C(6) .053(2) .0043(12) -.3731(13) .056(6)
C(7) -.127(3) .0007(14) -.4191(13) .064(6)
C(8) -.239(4) -.015(4) -.344(3) .084(17)
H(1A) .4010 .0370 -.3253 .11(3)
H(1B) .4420 .0063 -.2116 .11(3)
H(3A) .4805 -.2047 -.1885 .11(3)
H(3B) .3604 -.2390 -.0918 .11(3)
H(3C) .2860 -.1640 -.2050 .11(3)
H(4A) .6519 .1897 -.1556 .11(3)
H(4B) .4524 .1879 -.2155 .11(3)
H(4C) .5166 .2518 -.0910 .11(3)
H(6A) .0917 .0021 -.2835 .11(3)
H(7A) -.2138 .0059 -.3653 .11(3)

loop_
_geom_angle_atom_site_label_1
_geom_angle_atom_site_label_2
_geom_angle_atom_site_label_3
_geom_angle_site_symmetry_3
_geom_angle
_geom_angle_publ_flag
C(1) N(1) C(2) . 122.2(11) yes
N(1) C(1) C(2) 2_655 117.3(12) yes
N(1) C(2) C(4) . 117.5(12) yes
C(4) C(2) C(1) 2_655 122.0(13) yes
O(1) C(5) C(7) 2_554 117.9(16) yes
C(5) C(6) C(7) . 123.5(14) yes
C(6) C(7) C(5) 2_554 116.4(17) yes
N(1) C(1) C(3) . 118.3(11) yes
C(3) C(1) C(2) 2_655 124.4(14) yes
N(1) C(2) C(1) 2_655 120.5(13) yes
O(1) C(5) C(6) . 122.2(13) yes
C(6) C(5) C(7) 2_554 119.6(16) yes
C(6) C(7) C(8) . 120.6(17) yes
C(8) C(7) C(5) 2_554 121.(2) yes

loop_
_geom_bond_atom_site_label_1
_geom_bond_atom_site_label_2
_geom_bond_site_symmetry_2
_geom_bond_distance
_geom_bond_publ_flag
I(1) I(2) . 2.906(2) yes
N(1) C(1) . 1.361(19) yes
C(1) C(3) . 1.43(2) yes
C(2) C(4) . 1.47(2) yes
C(5) C(7) 2_554 1.42(2) yes
C(7) C(8) . 1.29(4) yes
O(1) C(5) . 1.38(2) yes
N(1) C(2) . 1.312(17) yes
C(1) C(2) 2_655 1.401(17) yes
C(5) C(6) . 1.36(3) yes
C(6) C(7) . 1.38(3) yes
